data_4129618
loop_
_publ_author_name
'Zhang, Long'
'Lin, Yue-Jian'
'Li, Zhen-Hua'
'Jin, Guo-Xin'

_publ_section_title
;
 Rational Design of Polynuclear Organometallic Assemblies from a Simple
 Heteromultifunctional Ligand.
;
_journal_issue 42
_journal_name_full 'Journal of the American Chemical Society'
_journal_page_first 13670
_journal_page_last 13678
_journal_paper_doi 10.1021/jacs.5b08826
_journal_volume 137
_journal_year 2015
_chemical_formula_sum 'C108 H150 Cl4 F12 Ir8 N12 O26 S4'
_chemical_formula_weight 4068.03
_space_group_crystal_system monoclinic
_space_group_IT_number 15
_space_group_name_Hall '-C 2yc'
_space_group_name_H-M_alt 'C 1 2/c 1'
_atom_sites_solution_hydrogens geom
_audit_creation_method SHELXL-2013
_cell_angle_alpha 90
_cell_angle_beta 110.716(2)
_cell_angle_gamma 90
_cell_formula_units_Z 4
_cell_length_a 25.419(3)
_cell_length_b 15.7157(17)
_cell_length_c 35.284(4)
_cell_measurement_reflns_used 3846
_cell_measurement_temperature 173(2)
_cell_measurement_theta_max 24.89
_cell_measurement_theta_min 2.44
_cell_volume 13184(3)
_computing_cell_refinement 'Bruker SAINT'
_computing_data_collection 'Bruker APEX2'
_computing_data_reduction 'Bruker SAINT'
_computing_molecular_graphics 'Bruker SHELXTL'
_computing_publication_material 'Bruker SHELXTL'
_computing_structure_refinement 'SHELXL-2013 (Sheldrick, 2013)'
_computing_structure_solution 'SHELXS-97 (Sheldrick, 2008)'
_diffrn_ambient_temperature 173(2)
_diffrn_measured_fraction_theta_full 0.992
_diffrn_measured_fraction_theta_max 0.993
_diffrn_measurement_device_type 'Bruker APEX-II CCD'
_diffrn_measurement_method '\f and \w scans'
_diffrn_radiation_type MoK\a
_diffrn_radiation_wavelength 0.71073
_diffrn_reflns_av_R_equivalents 0.0701
_diffrn_reflns_av_unetI/netI 0.1112
_diffrn_reflns_Laue_measured_fraction_full 0.992
_diffrn_reflns_Laue_measured_fraction_max 0.993
_diffrn_reflns_limit_h_max 31
_diffrn_reflns_limit_h_min -29
_diffrn_reflns_limit_k_max 19
_diffrn_reflns_limit_k_min -17
_diffrn_reflns_limit_l_max 43
_diffrn_reflns_limit_l_min -41
_diffrn_reflns_number 31092
_diffrn_reflns_point_group_measured_fraction_full 0.992
_diffrn_reflns_point_group_measured_fraction_max 0.993
_diffrn_reflns_theta_full 25.242
_diffrn_reflns_theta_max 26.000
_diffrn_reflns_theta_min 1.555
_exptl_absorpt_coefficient_mu 8.273
_exptl_absorpt_correction_T_max 0.746
_exptl_absorpt_correction_T_min 0.606
_exptl_absorpt_correction_type multi-scan
_exptl_absorpt_process_details sadabs
_exptl_crystal_colour black
_exptl_crystal_density_diffrn 2.050
_exptl_crystal_description block
_exptl_crystal_F_000 7784
_exptl_crystal_size_max 0.100
_exptl_crystal_size_mid 0.080
_exptl_crystal_size_min 0.060
_platon_squeeze_details
; 
 In asymmetric unit of this data, there were disordered 
 anion and solvent (one triflate anion and one methanol 
 molecule) which could not be restrained properly. 
 Therefore, SQUEEZE algorithm was used to omit them. 
;
_refine_diff_density_max 15.673
_refine_diff_density_min -3.249
_refine_diff_density_rms 0.407
_refine_ls_extinction_method none
_refine_ls_goodness_of_fit_ref 1.039
_refine_ls_hydrogen_treatment constr
_refine_ls_matrix_type full
_refine_ls_number_parameters 743
_refine_ls_number_reflns 12877
_refine_ls_number_restraints 303
_refine_ls_restrained_S_all 1.033
_refine_ls_R_factor_all 0.1394
_refine_ls_R_factor_gt 0.0891
_refine_ls_shift/su_max 0.007
_refine_ls_shift/su_mean 0.000
_refine_ls_structure_factor_coef Fsqd
_refine_ls_weighting_details
; 
 w=1/[\s^2^(Fo^2^)+(0.1738P)^2^] 
 where P=(Fo^2^+2Fc^2^)/3 
;
_refine_ls_weighting_scheme calc
_refine_ls_wR_factor_gt 0.2492
_refine_ls_wR_factor_ref 0.2789
_reflns_Friedel_coverage 0.000
_reflns_number_gt 7715
_reflns_number_total 12877
_reflns_threshold_expression 'I > 2\s(I)'
_cod_data_source_file ja5b08826_si_003.cif
_cod_data_source_block 6
_cod_original_sg_symbol_H-M 'C 2/c'
_cod_database_code 4129618
_shelx_space_group_comment
; 
The symmetry employed for this shelxl refinement is uniquely defined 
by the following loop, which should always be used as a source of 
symmetry information in preference to the above space-group names. 
They are only intended as comments. 
;
_shelx_estimated_absorpt_t_min 0.492
_shelx_estimated_absorpt_t_max 0.637
_shelxl_version_number 2013-2

loop_
_space_group_symop_operation_xyz
'x, y, z'
'-x, y, -z+1/2'
'x+1/2, y+1/2, z'
'-x+1/2, y+1/2, -z+1/2'
'-x, -y, -z'
'x, -y, z-1/2'
'-x+1/2, -y+1/2, -z'
'x+1/2, -y+1/2, z-1/2'

loop_
_atom_site_label
_atom_site_type_symbol
_atom_site_fract_x
_atom_site_fract_y
_atom_site_fract_z
_atom_site_U_iso_or_equiv
_atom_site_adp_type
_atom_site_occupancy
_atom_site_site_symmetry_order
_atom_site_calc_flag
_atom_site_refinement_flags_posn
_atom_site_refinement_flags_adp
_atom_site_refinement_flags_occupancy
_atom_site_disorder_assembly
_atom_site_disorder_group
Ir1 Ir 0.07627(3) 0.46593(6) 0.38500(2) 0.0306(2) Uani 1 1 d . . . . .
Ir2 Ir 0.04477(3) 0.72128(6) 0.45136(3) 0.0352(3) Uani 1 1 d . . . . .
Ir3 Ir 0.24659(3) 0.52781(6) 0.61863(2) 0.0330(2) Uani 1 1 d . . . . .
Ir4 Ir 0.24230(3) 0.79987(6) 0.68148(2) 0.0347(2) Uani 1 1 d . . . . .
Cl1 Cl 0.1223(3) 0.7703(5) 0.4341(2) 0.0597(18) Uani 1 1 d . . . . .
Cl2 Cl 0.1669(2) 0.5130(4) 0.6397(2) 0.0541(16) Uani 1 1 d . . . . .
N1 N 0.1076(6) 0.6667(11) 0.5042(5) 0.032(4) Uani 1 1 d . . . . .
N2 N 0.1890(6) 0.5861(12) 0.5657(5) 0.032(4) Uani 1 1 d . . . . .
N3 N 0.0625(6) 0.6049(11) 0.4339(5) 0.035(4) Uani 1 1 d . . . . .
N4 N 0.2421(7) 0.6528(11) 0.6329(5) 0.033(4) Uani 1 1 d . . . . .
N5 N 0.1343(7) 0.5554(11) 0.3763(5) 0.034(4) Uani 1 1 d . . . . .
N6 N 0.2061(6) 0.6494(10) 0.3470(5) 0.025(3) Uani 1 1 d . . . . .
O1 O 0.1207(6) 0.4838(9) 0.4473(4) 0.034(3) Uani 1 1 d . . . . .
O2 O 0.0399(6) 0.5752(9) 0.3938(4) 0.035(3) Uani 1 1 d . . . . .
O3 O 0.1888(5) 0.7742(9) 0.6206(4) 0.029(3) Uani 1 1 d . . . . .
O4 O 0.2736(5) 0.6835(9) 0.6714(4) 0.031(3) Uani 1 1 d . . . . .
O5 O 0.3791(11) 0.4294(19) 0.4149(12) 0.166(15) Uani 1 1 d D . . . .
O6 O 0.2810(9) 0.4029(18) 0.3842(8) 0.113(9) Uani 1 1 d . . . . .
O7 O 0.3440(10) 0.2918(13) 0.4165(10) 0.109(9) Uani 1 1 d . . . . .
S1 S 0.3316(4) 0.3774(6) 0.4131(3) 0.085(3) Uani 1 1 d D . . . .
F1 F 0.3236(13) 0.4885(16) 0.4628(10) 0.195(14) Uani 1 1 d D U . . .
F2 F 0.3755(11) 0.385(2) 0.4910(8) 0.198(14) Uani 1 1 d D U . . .
F3 F 0.2834(13) 0.374(2) 0.4681(12) 0.247(19) Uani 1 1 d D U . . .
C1 C 0.1250(8) 0.5926(13) 0.5001(6) 0.030(4) Uani 1 1 d . . . . .
C2 C 0.1665(9) 0.5479(14) 0.5303(6) 0.035(5) Uani 1 1 d . . . . .
H2 H 0.1781 0.4926 0.5255 0.042 Uiso 1 1 calc R U . . .
C3 C 0.1738(7) 0.6644(11) 0.5711(5) 0.021(4) Uani 1 1 d . . . . .
C4 C 0.1306(7) 0.7060(12) 0.5409(6) 0.030(5) Uani 1 1 d . . . . .
H4 H 0.1175 0.7602 0.5456 0.036 Uiso 1 1 calc R U . . .
C5 C 0.1023(10) 0.5552(15) 0.4586(7) 0.046(6) Uani 1 1 d . . . . .
C6 C 0.2037(7) 0.7036(14) 0.6125(5) 0.029(5) Uani 1 1 d . . . . .
C7 C 0.1179(8) 0.6244(12) 0.3533(5) 0.025(4) Uani 1 1 d . . . . .
H7 H 0.0800 0.6421 0.3466 0.030 Uiso 1 1 calc R U . . .
C8 C 0.1490(9) 0.6687(14) 0.3395(6) 0.036(5) Uani 1 1 d . U . . .
H8 H 0.1331 0.7171 0.3234 0.044 Uiso 1 1 calc R U . . .
C9 C 0.2250(8) 0.5801(16) 0.3753(7) 0.046(6) Uani 1 1 d . U . . .
H9 H 0.2636 0.5646 0.3849 0.055 Uiso 1 1 calc R U . . .
C10 C 0.1914(9) 0.5395(17) 0.3876(7) 0.046(6) Uani 1 1 d . . . . .
H10 H 0.2065 0.4943 0.4062 0.055 Uiso 1 1 calc R U . . .
C11 C 0.0554(9) 0.4031(14) 0.3274(6) 0.039(5) Uani 1 1 d . . . . .
C12 C 0.0925(8) 0.3505(14) 0.3580(6) 0.033(5) Uani 1 1 d . . . . .
C13 C 0.0672(8) 0.3311(14) 0.3865(6) 0.032(5) Uani 1 1 d . . . . .
C14 C 0.0109(9) 0.3726(15) 0.3758(6) 0.043(6) Uani 1 1 d . . . . .
C15 C 0.0043(8) 0.4165(13) 0.3373(6) 0.034(5) Uani 1 1 d . . . . .
C16 C 0.0669(10) 0.4375(18) 0.2914(7) 0.049(6) Uani 1 1 d . . . . .
H16A H 0.1076 0.4387 0.2973 0.074 Uiso 1 1 calc R U . . .
H16B H 0.0518 0.4954 0.2856 0.074 Uiso 1 1 calc R U . . .
H16C H 0.0488 0.4011 0.2679 0.074 Uiso 1 1 calc R U . . .
C17 C 0.1467(9) 0.3127(15) 0.3589(8) 0.044(6) Uani 1 1 d . . . . .
H17A H 0.1648 0.3512 0.3454 0.065 Uiso 1 1 calc R U . . .
H17B H 0.1394 0.2578 0.3448 0.065 Uiso 1 1 calc R U . . .
H17C H 0.1715 0.3042 0.3871 0.065 Uiso 1 1 calc R U . . .
C18 C 0.0905(10) 0.2743(16) 0.4230(7) 0.047(6) Uani 1 1 d . U . . .
H18A H 0.0918 0.2155 0.4141 0.071 Uiso 1 1 calc R U . . .
H18B H 0.0663 0.2773 0.4393 0.071 Uiso 1 1 calc R U . . .
H18C H 0.1285 0.2930 0.4394 0.071 Uiso 1 1 calc R U . . .
C19 C -0.0297(12) 0.3673(17) 0.3950(8) 0.061(8) Uani 1 1 d . . . . .
H19A H -0.0654 0.3937 0.3830 0.074 Uiso 1 1 calc R U . . .
H19B H -0.0211 0.3374 0.4199 0.074 Uiso 1 1 calc R U . . .
C20 C -0.0454(9) 0.4670(16) 0.3126(7) 0.053(7) Uani 1 1 d . . . . .
H20A H -0.0328 0.5197 0.3036 0.080 Uiso 1 1 calc R U . . .
H20B H -0.0684 0.4809 0.3289 0.080 Uiso 1 1 calc R U . . .
H20C H -0.0678 0.4338 0.2888 0.080 Uiso 1 1 calc R U . . .
C21 C -0.0417(10) 0.7310(18) 0.4111(9) 0.057(8) Uani 1 1 d . . . . .
C22 C -0.0373(11) 0.7206(17) 0.4560(9) 0.057(7) Uani 1 1 d . . . . .
C23 C -0.0086(9) 0.7869(18) 0.4776(8) 0.051(7) Uani 1 1 d . . . . .
C24 C 0.0072(10) 0.8389(18) 0.4528(8) 0.055(7) Uani 1 1 d . . . . .
C25 C -0.0136(13) 0.808(2) 0.4123(8) 0.069(9) Uani 1 1 d . . . . .
C26 C -0.0736(9) 0.6774(18) 0.3769(7) 0.055(7) Uani 1 1 d . . . . .
H26A H -0.1078 0.7074 0.3603 0.082 Uiso 1 1 calc R U . . .
H26B H -0.0839 0.6242 0.3870 0.082 Uiso 1 1 calc R U . . .
H26C H -0.0505 0.6647 0.3605 0.082 Uiso 1 1 calc R U . . .
C27 C -0.0658(13) 0.6438(19) 0.4728(12) 0.090(11) Uani 1 1 d . U . . .
H27A H -0.0429 0.6319 0.5011 0.136 Uiso 1 1 calc R U . . .
H27B H -0.0680 0.5926 0.4564 0.136 Uiso 1 1 calc R U . . .
H27C H -0.1038 0.6605 0.4710 0.136 Uiso 1 1 calc R U . . .
C28 C 0.0002(13) 0.803(2) 0.5213(8) 0.077(9) Uani 1 1 d . U . . .
H28A H 0.0363 0.8321 0.5342 0.116 Uiso 1 1 calc R U . . .
H28B H 0.0004 0.7489 0.5350 0.116 Uiso 1 1 calc R U . . .
H28C H -0.0302 0.8391 0.5232 0.116 Uiso 1 1 calc R U . . .
C29 C 0.0311(13) 0.926(2) 0.4662(12) 0.091(11) Uani 1 1 d . U . . .
H29A H 0.0315 0.9373 0.4936 0.137 Uiso 1 1 calc R U . . .
H29B H 0.0077 0.9691 0.4476 0.137 Uiso 1 1 calc R U . . .
H29C H 0.0695 0.9294 0.4661 0.137 Uiso 1 1 calc R U . . .
C30 C -0.0118(15) 0.848(3) 0.3742(9) 0.092(11) Uani 1 1 d . U . . .
H30A H -0.0272 0.9055 0.3717 0.138 Uiso 1 1 calc R U . . .
H30B H -0.0343 0.8137 0.3508 0.138 Uiso 1 1 calc R U . . .
H30C H 0.0272 0.8500 0.3753 0.138 Uiso 1 1 calc R U . . .
C31 C 0.3125(8) 0.4834(14) 0.6003(6) 0.033(5) Uani 1 1 d . U . . .
C32 C 0.3379(8) 0.5141(14) 0.6390(7) 0.036(5) Uani 1 1 d . . . . .
C33 C 0.3127(8) 0.4707(15) 0.6658(6) 0.037(5) Uani 1 1 d . . . . .
C34 C 0.2778(9) 0.4028(16) 0.6412(6) 0.041(6) Uani 1 1 d . . . . .
C35 C 0.2755(10) 0.4099(16) 0.6000(6) 0.049(7) Uani 1 1 d . . . . .
C36 C 0.3246(10) 0.5059(18) 0.5631(7) 0.052(6) Uani 1 1 d . . . . .
H36A H 0.3247 0.5679 0.5603 0.077 Uiso 1 1 calc R U . . .
H36B H 0.2955 0.4814 0.5393 0.077 Uiso 1 1 calc R U . . .
H36C H 0.3614 0.4832 0.5652 0.077 Uiso 1 1 calc R U . . .
C37 C 0.3782(9) 0.5838(17) 0.6534(6) 0.046(6) Uani 1 1 d . U . . .
H37A H 0.3945 0.5974 0.6327 0.069 Uiso 1 1 calc R U . . .
H37B H 0.4083 0.5666 0.6785 0.069 Uiso 1 1 calc R U . . .
H37C H 0.3590 0.6340 0.6586 0.069 Uiso 1 1 calc R U . . .
C38 C 0.3238(11) 0.4773(19) 0.7102(6) 0.058(7) Uani 1 1 d . U . . .
H38A H 0.2882 0.4842 0.7146 0.087 Uiso 1 1 calc R U . . .
H38B H 0.3480 0.5265 0.7213 0.087 Uiso 1 1 calc R U . . .
H38C H 0.3426 0.4254 0.7237 0.087 Uiso 1 1 calc R U . . .
C39 C 0.2463(12) 0.3369(16) 0.6561(9) 0.065(8) Uani 1 1 d . U . . .
H39A H 0.2592 0.2799 0.6522 0.097 Uiso 1 1 calc R U . . .
H39B H 0.2059 0.3420 0.6408 0.097 Uiso 1 1 calc R U . . .
H39C H 0.2534 0.3462 0.6849 0.097 Uiso 1 1 calc R U . . .
C40 C 0.2464(9) 0.3495(16) 0.5664(8) 0.048(6) Uani 1 1 d . U . . .
H40A H 0.2710 0.3008 0.5675 0.072 Uiso 1 1 calc R U . . .
H40B H 0.2377 0.3786 0.5403 0.072 Uiso 1 1 calc R U . . .
H40C H 0.2115 0.3295 0.5692 0.072 Uiso 1 1 calc R U . . .
C41 C 0.2728(6) 0.8727(11) 0.7370(5) 0.039(7) Uani 0.79(3) 1 d G U P A 1
C42 C 0.2206(8) 0.9043(9) 0.7108(5) 0.065(10) Uani 0.79(3) 1 d G U P A 1
C43 C 0.1806(6) 0.8381(11) 0.7035(4) 0.060(7) Uani 0.79(3) 1 d G U P A 1
C44 C 0.2081(7) 0.7656(10) 0.7252(4) 0.054(7) Uani 0.79(3) 1 d G U P A 1
C45 C 0.2651(6) 0.7869(11) 0.7459(4) 0.042(7) Uani 0.79(3) 1 d G U P A 1
C46 C 0.3270(10) 0.9216(18) 0.7527(8) 0.14(2) Uani 0.79(3) 1 d G U P A 1
H46A H 0.3260 0.9683 0.7340 0.212 Uiso 0.79(3) 1 calc R U P A 1
H46B H 0.3585 0.8835 0.7547 0.212 Uiso 0.79(3) 1 calc R U P A 1
H46C H 0.3320 0.9448 0.7795 0.212 Uiso 0.79(3) 1 calc R U P A 1
C47 C 0.2095(13) 0.9928(13) 0.6937(8) 0.122(19) Uani 0.79(3) 1 d G U P A 1
H47A H 0.1787 0.9914 0.6674 0.182 Uiso 0.79(3) 1 calc R U P A 1
H47B H 0.2435 1.0151 0.6902 0.182 Uiso 0.79(3) 1 calc R U P A 1
H47C H 0.1991 1.0296 0.7124 0.182 Uiso 0.79(3) 1 calc R U P A 1
C48 C 0.1195(9) 0.8439(18) 0.6773(7) 0.128(18) Uani 0.79(3) 1 d G U P A 1
H48A H 0.0963 0.8244 0.6926 0.192 Uiso 0.79(3) 1 calc R U P A 1
H48B H 0.1124 0.8081 0.6533 0.192 Uiso 0.79(3) 1 calc R U P A 1
H48C H 0.1101 0.9031 0.6689 0.192 Uiso 0.79(3) 1 calc R U P A 1
C49 C 0.1814(11) 0.6807(14) 0.7261(8) 0.117(14) Uani 0.79(3) 1 d G U P A 1
H49A H 0.2107 0.6372 0.7357 0.175 Uiso 0.79(3) 1 calc R U P A 1
H49B H 0.1560 0.6660 0.6988 0.175 Uiso 0.79(3) 1 calc R U P A 1
H49C H 0.1601 0.6835 0.7444 0.175 Uiso 0.79(3) 1 calc R U P A 1
C50 C 0.3096(9) 0.7287(17) 0.7727(6) 0.065(9) Uani 0.79(3) 1 d G U P A 1
H50A H 0.3195 0.7462 0.8010 0.098 Uiso 0.79(3) 1 calc R U P A 1
H50B H 0.3431 0.7316 0.7651 0.098 Uiso 0.79(3) 1 calc R U P A 1
H50C H 0.2954 0.6702 0.7695 0.098 Uiso 0.79(3) 1 calc R U P A 1
C41' C 0.2599(8) 0.9068(10) 0.7256(5) 0.02(2) Uani 0.21(3) 1 d G U P A 2
C42' C 0.2023(8) 0.9081(10) 0.7024(5) 0.10(6) Uani 0.21(3) 1 d G U P A 2
C43' C 0.1800(6) 0.8276(11) 0.7051(4) 0.060(7) Uani 0.21(3) 1 d G . P A 2
C44' C 0.2239(6) 0.7764(9) 0.7300(4) 0.070(13) Uani 0.21(3) 1 d G U P A 2
C45' C 0.2733(5) 0.8254(11) 0.7427(4) 0.039(12) Uani 0.21(3) 1 d G U P A 2
C46' C 0.3000(12) 0.9791(16) 0.7312(8) 0.09(5) Uani 0.21(3) 1 d G U P A 2
H46D H 0.3027 1.0107 0.7558 0.139 Uiso 0.21(3) 1 calc R U P A 2
H46E H 0.2863 1.0172 0.7077 0.139 Uiso 0.21(3) 1 calc R U P A 2
H46F H 0.3371 0.9571 0.7337 0.139 Uiso 0.21(3) 1 calc R U P A 2
C47' C 0.1702(13) 0.9822(15) 0.6790(8) 0.04(3) Uani 0.21(3) 1 d G U P A 2
H47D H 0.1339 0.9865 0.6827 0.061 Uiso 0.21(3) 1 calc R U P A 2
H47E H 0.1639 0.9743 0.6501 0.061 Uiso 0.21(3) 1 calc R U P A 2
H47F H 0.1918 1.0345 0.6886 0.061 Uiso 0.21(3) 1 calc R U P A 2
C48' C 0.1202(9) 0.8010(18) 0.6851(7) 0.07(4) Uani 0.21(3) 1 d G U P A 2
H48D H 0.0982 0.8198 0.7015 0.106 Uiso 0.21(3) 1 calc R U P A 2
H48E H 0.1182 0.7389 0.6825 0.106 Uiso 0.21(3) 1 calc R U P A 2
H48F H 0.1048 0.8268 0.6581 0.106 Uiso 0.21(3) 1 calc R U P A 2
C49' C 0.2190(11) 0.6859(12) 0.7411(7) 0.089(19) Uani 0.21(3) 1 d G U P A 2
H49D H 0.1806 0.6749 0.7401 0.134 Uiso 0.21(3) 1 calc R U P A 2
H49E H 0.2456 0.6749 0.7685 0.134 Uiso 0.21(3) 1 calc R U P A 2
H49F H 0.2276 0.6483 0.7219 0.134 Uiso 0.21(3) 1 calc R U P A 2
C50' C 0.3301(8) 0.7960(18) 0.7696(6) 0.064(18) Uani 0.21(3) 1 d G U P A 2
H50D H 0.3276 0.7725 0.7946 0.096 Uiso 0.21(3) 1 calc R U P A 2
H50E H 0.3562 0.8442 0.7761 0.096 Uiso 0.21(3) 1 calc R U P A 2
H50F H 0.3437 0.7520 0.7556 0.096 Uiso 0.21(3) 1 calc R U P A 2
C51 C 0.3277(12) 0.4036(19) 0.4594(10) 0.145(17) Uani 1 1 d D U . . .
C53 C 0.768(2) 0.142(3) 0.4741(12) 0.124(17) Uani 1 1 d . . . . .
O11 O 0.7428(12) 0.204(2) 0.4424(10) 0.134(11) Uani 1 1 d . U . . .
O12 O 0.4021(16) 0.601(3) 0.4205(12) 0.197(17) Uani 1 1 d . U . . .

loop_
_atom_site_aniso_label
_atom_site_aniso_U_11
_atom_site_aniso_U_22
_atom_site_aniso_U_33
_atom_site_aniso_U_23
_atom_site_aniso_U_13
_atom_site_aniso_U_12
Ir1 0.0302(4) 0.0385(5) 0.0220(4) 0.0002(3) 0.0078(3) 0.0104(3)
Ir2 0.0292(4) 0.0383(5) 0.0351(5) 0.0016(4) 0.0075(3) 0.0081(4)
Ir3 0.0311(4) 0.0393(5) 0.0294(4) 0.0018(4) 0.0117(3) 0.0084(4)
Ir4 0.0306(4) 0.0436(6) 0.0299(4) -0.0125(4) 0.0108(3) -0.0025(4)
Cl1 0.042(3) 0.072(5) 0.066(4) 0.017(4) 0.021(3) 0.000(3)
Cl2 0.040(3) 0.055(4) 0.076(4) 0.006(3) 0.032(3) 0.007(3)
N1 0.022(8) 0.036(10) 0.032(9) -0.011(8) 0.004(7) 0.006(7)
N2 0.017(7) 0.052(12) 0.024(8) 0.001(8) 0.004(7) 0.008(7)
N3 0.015(7) 0.042(11) 0.046(10) 0.002(9) 0.010(7) 0.002(7)
N4 0.031(9) 0.042(11) 0.032(9) -0.009(8) 0.021(8) -0.009(8)
N5 0.025(8) 0.031(10) 0.038(10) -0.012(8) 0.001(7) 0.009(7)
N6 0.016(7) 0.031(9) 0.031(8) -0.010(7) 0.012(6) -0.003(6)
O1 0.046(8) 0.034(9) 0.027(7) -0.011(6) 0.017(6) 0.015(7)
O2 0.043(8) 0.027(8) 0.034(8) 0.002(6) 0.011(7) 0.014(6)
O3 0.019(6) 0.036(9) 0.033(7) -0.008(6) 0.010(6) 0.007(6)
O4 0.025(7) 0.044(9) 0.022(7) 0.005(6) 0.007(6) 0.005(6)
O5 0.16(3) 0.10(2) 0.25(4) 0.04(3) 0.09(3) -0.03(2)
O6 0.057(13) 0.13(2) 0.13(2) -0.004(18) 0.000(14) 0.042(14)
O7 0.096(17) 0.041(13) 0.19(3) 0.022(15) 0.050(18) 0.014(12)
S1 0.081(6) 0.069(6) 0.101(7) 0.004(5) 0.028(5) 0.012(5)
F1 0.21(3) 0.14(2) 0.19(3) -0.07(2) 0.02(2) 0.06(2)
F2 0.19(2) 0.26(3) 0.105(18) 0.013(19) -0.004(17) 0.11(2)
F3 0.24(3) 0.30(4) 0.27(3) -0.01(3) 0.18(3) 0.00(3)
C1 0.026(10) 0.027(11) 0.035(11) 0.001(9) 0.008(8) 0.010(8)
C2 0.041(12) 0.029(12) 0.040(12) -0.008(10) 0.020(10) -0.011(9)
C3 0.021(9) 0.016(10) 0.028(9) -0.004(8) 0.013(8) 0.000(7)
C4 0.021(9) 0.022(11) 0.045(12) 0.002(9) 0.009(9) -0.010(8)
C5 0.048(13) 0.034(13) 0.041(13) 0.015(11) -0.003(11) 0.021(11)
C6 0.018(9) 0.044(14) 0.015(9) 0.011(9) -0.007(7) 0.001(9)
C7 0.033(10) 0.026(11) 0.020(9) 0.000(8) 0.015(8) -0.005(8)
C8 0.060(12) 0.027(10) 0.024(9) 0.002(8) 0.017(9) 0.018(9)
C9 0.014(8) 0.066(14) 0.043(11) 0.008(10) -0.010(8) -0.002(9)
C10 0.034(12) 0.070(18) 0.040(12) 0.019(12) 0.020(10) 0.022(12)
C11 0.052(13) 0.042(14) 0.036(11) -0.015(10) 0.032(10) -0.015(11)
C12 0.041(11) 0.044(13) 0.025(10) 0.002(10) 0.024(9) 0.008(10)
C13 0.026(10) 0.033(12) 0.038(12) -0.005(9) 0.011(9) 0.010(9)
C14 0.047(13) 0.044(15) 0.030(11) -0.002(10) 0.006(10) 0.001(11)
C15 0.028(10) 0.029(12) 0.038(11) -0.029(10) 0.003(9) -0.005(9)
C16 0.049(13) 0.078(19) 0.034(12) 0.006(12) 0.032(11) 0.002(13)
C17 0.036(12) 0.039(14) 0.061(15) -0.002(12) 0.023(11) 0.017(10)
C18 0.054(9) 0.050(10) 0.050(9) 0.026(8) 0.032(8) 0.004(7)
C19 0.09(2) 0.061(19) 0.050(15) 0.007(14) 0.041(15) 0.022(15)
C20 0.042(13) 0.058(17) 0.031(12) 0.002(11) -0.022(10) 0.016(12)
C21 0.038(13) 0.066(19) 0.09(2) 0.044(16) 0.047(14) 0.022(12)
C22 0.053(15) 0.047(16) 0.09(2) -0.006(15) 0.057(15) -0.015(12)
C23 0.032(12) 0.068(19) 0.053(15) -0.012(13) 0.017(11) 0.004(12)
C24 0.051(14) 0.065(18) 0.078(18) -0.014(15) 0.057(14) 0.002(13)
C25 0.068(18) 0.08(2) 0.041(15) -0.008(15) -0.004(14) 0.017(16)
C26 0.033(12) 0.070(19) 0.048(14) -0.022(13) -0.001(11) 0.014(12)
C27 0.089(19) 0.063(18) 0.17(3) 0.001(19) 0.10(2) -0.012(15)
C28 0.074(18) 0.11(2) 0.041(14) 0.023(15) 0.012(13) 0.038(17)
C29 0.069(17) 0.09(2) 0.15(3) -0.04(2) 0.087(19) -0.015(16)
C30 0.10(2) 0.14(3) 0.059(17) 0.024(18) 0.060(17) 0.03(2)
C31 0.032(9) 0.048(12) 0.032(10) 0.009(9) 0.027(8) 0.003(8)
C32 0.035(11) 0.037(13) 0.047(13) -0.006(10) 0.026(10) -0.004(9)
C33 0.031(10) 0.061(16) 0.020(10) 0.021(10) 0.009(8) 0.010(10)
C34 0.044(12) 0.053(15) 0.020(10) 0.004(10) 0.002(9) 0.003(11)
C35 0.063(15) 0.056(16) 0.031(12) 0.020(11) 0.021(11) 0.045(13)
C36 0.040(13) 0.066(18) 0.050(15) 0.020(13) 0.017(11) 0.012(12)
C37 0.035(11) 0.079(17) 0.026(10) 0.017(11) 0.014(9) 0.005(11)
C38 0.061(14) 0.10(2) 0.025(11) 0.008(12) 0.030(11) 0.031(14)
C39 0.093(19) 0.038(14) 0.074(17) 0.042(13) 0.044(15) 0.010(13)
C40 0.046(12) 0.047(14) 0.063(15) -0.024(12) 0.034(11) -0.001(11)
C41 0.048(13) 0.056(16) 0.029(12) -0.010(12) 0.032(11) -0.015(12)
C42 0.097(18) 0.060(18) 0.050(15) -0.009(13) 0.041(14) 0.030(14)
C43 0.059(9) 0.078(11) 0.063(10) -0.007(8) 0.047(8) 0.005(8)
C44 0.075(14) 0.067(14) 0.046(11) -0.017(10) 0.053(11) -0.029(11)
C45 0.049(12) 0.043(13) 0.040(11) -0.008(10) 0.023(10) 0.002(10)
C46 0.18(4) 0.12(3) 0.10(3) -0.07(3) 0.03(3) -0.09(3)
C47 0.18(4) 0.07(3) 0.13(3) -0.02(2) 0.07(3) 0.03(3)
C48 0.12(2) 0.16(4) 0.09(3) 0.02(3) 0.02(2) -0.01(3)
C49 0.12(2) 0.10(2) 0.12(2) -0.02(2) 0.03(2) -0.04(2)
C50 0.087(19) 0.066(19) 0.042(15) -0.003(14) 0.023(14) 0.018(16)
C41' 0.03(2) 0.02(2) 0.02(2) -0.002(10) 0.009(12) 0.003(10)
C42' 0.10(6) 0.10(7) 0.10(7) 0.00(2) 0.04(3) 0.01(2)
C43' 0.059(9) 0.078(11) 0.063(10) -0.007(8) 0.047(8) 0.005(8)
C44' 0.083(18) 0.072(17) 0.063(17) -0.013(14) 0.035(14) -0.015(14)
C45' 0.041(16) 0.041(17) 0.040(16) -0.001(14) 0.021(13) 0.004(14)
C46' 0.10(6) 0.09(6) 0.09(6) -0.03(4) 0.04(4) 0.01(4)
C47' 0.04(4) 0.02(4) 0.05(4) -0.02(3) 0.01(3) 0.00(3)
C48' 0.08(5) 0.07(5) 0.07(5) -0.01(2) 0.02(2) 0.01(2)
C49' 0.10(3) 0.09(3) 0.09(3) -0.02(2) 0.04(2) 0.00(2)
C50' 0.07(3) 0.06(3) 0.04(2) -0.01(2) 0.00(2) 0.01(2)
C51 0.15(2) 0.16(3) 0.13(2) 0.003(18) 0.055(18) 0.004(18)
C53 0.19(5) 0.12(4) 0.07(2) 0.02(2) 0.05(3) -0.03(3)
O11 0.14(2) 0.17(2) 0.16(2) -0.010(19) 0.139(19) 0.003(18)
O12 0.17(3) 0.19(3) 0.16(3) 0.02(2) -0.04(2) 0.05(2)

loop_
_atom_type_symbol
_atom_type_description
_atom_type_scat_dispersion_real
_atom_type_scat_dispersion_imag
_atom_type_scat_source
C C 0.0033 0.0016 'International Tables Vol C Tables 4.2.6.8 and 6.1.1.4'
H H 0.0000 0.0000 'International Tables Vol C Tables 4.2.6.8 and 6.1.1.4'
N N 0.0061 0.0033 'International Tables Vol C Tables 4.2.6.8 and 6.1.1.4'
O O 0.0106 0.0060 'International Tables Vol C Tables 4.2.6.8 and 6.1.1.4'
F F 0.0171 0.0103 'International Tables Vol C Tables 4.2.6.8 and 6.1.1.4'
S S 0.1246 0.1234 'International Tables Vol C Tables 4.2.6.8 and 6.1.1.4'
Cl Cl 0.1484 0.1585 'International Tables Vol C Tables 4.2.6.8 and 6.1.1.4'
Ir Ir -1.4442 7.9887 'International Tables Vol C Tables 4.2.6.8 and 6.1.1.4'

loop_
_geom_angle_atom_site_label_1
_geom_angle_atom_site_label_2
_geom_angle_atom_site_label_3
_geom_angle
_geom_angle_site_symmetry_1
_geom_angle_site_symmetry_3
O2 Ir1 O1 80.3(5) . .
O2 Ir1 C13 141.1(7) . .
O1 Ir1 C13 97.4(7) . .
O2 Ir1 N5 80.8(6) . .
O1 Ir1 N5 85.4(6) . .
C13 Ir1 N5 138.0(7) . .
O2 Ir1 C15 96.8(7) . .
O1 Ir1 C15 149.4(7) . .
C13 Ir1 C15 65.8(8) . .
N5 Ir1 C15 124.5(8) . .
O2 Ir1 C11 124.1(8) . .
O1 Ir1 C11 155.6(7) . .
C13 Ir1 C11 64.9(8) . .
N5 Ir1 C11 96.8(7) . .
C15 Ir1 C11 40.1(8) . .
O2 Ir1 C14 103.3(8) . .
O1 Ir1 C14 110.4(7) . .
C13 Ir1 C14 40.8(8) . .
N5 Ir1 C14 164.1(7) . .
C15 Ir1 C14 40.3(8) . .
C11 Ir1 C14 68.0(8) . .
O2 Ir1 C12 161.8(7) . .
O1 Ir1 C12 117.3(6) . .
C13 Ir1 C12 38.3(7) . .
N5 Ir1 C12 103.9(7) . .
C15 Ir1 C12 65.9(7) . .
C11 Ir1 C12 38.5(8) . .
C14 Ir1 C12 67.6(8) . .
N3 Ir2 C24 163.0(9) . .
N3 Ir2 C25 124.0(9) . .
C24 Ir2 C25 39.5(10) . .
N3 Ir2 C22 110.1(8) . .
C24 Ir2 C22 62.6(9) . .
C25 Ir2 C22 65.0(12) . .
N3 Ir2 N1 74.2(6) . .
C24 Ir2 N1 122.4(9) . .
C25 Ir2 N1 161.8(9) . .
C22 Ir2 N1 112.0(9) . .
N3 Ir2 C23 143.2(9) . .
C24 Ir2 C23 37.3(10) . .
C25 Ir2 C23 64.6(11) . .
C22 Ir2 C23 36.4(9) . .
N1 Ir2 C23 101.8(8) . .
N3 Ir2 C21 98.5(9) . .
C24 Ir2 C21 65.5(11) . .
C25 Ir2 C21 38.0(10) . .
C22 Ir2 C21 42.3(10) . .
N1 Ir2 C21 150.0(8) . .
C23 Ir2 C21 66.4(10) . .
N3 Ir2 Cl1 85.5(5) . .
C24 Ir2 Cl1 98.4(7) . .
C25 Ir2 Cl1 94.5(10) . .
C22 Ir2 Cl1 158.8(8) . .
N1 Ir2 Cl1 85.6(5) . .
C23 Ir2 Cl1 131.1(8) . .
C21 Ir2 Cl1 123.4(6) . .
N4 Ir3 C33 108.3(8) . .
N4 Ir3 C31 120.8(7) . .
C33 Ir3 C31 66.7(8) . .
N4 Ir3 N2 73.8(7) . .
C33 Ir3 N2 170.6(7) . .
C31 Ir3 N2 104.3(7) . .
N4 Ir3 C34 146.0(7) . .
C33 Ir3 C34 40.0(8) . .
C31 Ir3 C34 65.5(8) . .
N2 Ir3 C34 139.6(7) . .
N4 Ir3 C35 161.3(9) . .
C33 Ir3 C35 67.4(9) . .
C31 Ir3 C35 40.5(9) . .
N2 Ir3 C35 107.6(7) . .
C34 Ir3 C35 38.6(8) . .
N4 Ir3 C32 99.2(7) . .
C33 Ir3 C32 40.4(8) . .
C31 Ir3 C32 37.3(8) . .
N2 Ir3 C32 130.7(7) . .
C34 Ir3 C32 65.1(8) . .
C35 Ir3 C32 65.3(9) . .
N4 Ir3 Cl2 83.7(5) . .
C33 Ir3 Cl2 103.8(6) . .
C31 Ir3 Cl2 155.2(6) . .
N2 Ir3 Cl2 85.4(4) . .
C34 Ir3 Cl2 92.2(6) . .
C35 Ir3 Cl2 114.9(8) . .
C32 Ir3 Cl2 143.4(6) . .
C44' Ir4 C45' 40.8(3) . .
C44' Ir4 N6 151.9(6) . 7_566
C45' Ir4 N6 111.1(6) . 7_566
C43 Ir4 N6 139.7(6) . 7_566
C44' Ir4 O4 102.0(5) . .
C45' Ir4 O4 108.9(6) . .
C43 Ir4 O4 135.1(6) . .
N6 Ir4 O4 84.8(6) 7_566 .
C44' Ir4 C43' 40.5(3) . .
C45' Ir4 C43' 66.5(4) . .
N6 Ir4 C43' 144.6(6) 7_566 .
O4 Ir4 C43' 130.2(6) . .
C43 Ir4 C44 39.7(3) . .
N6 Ir4 C44 162.9(6) 7_566 .
O4 Ir4 C44 100.6(6) . .
C43 Ir4 C42 39.4(3) . .
N6 Ir4 C42 105.0(6) 7_566 .
O4 Ir4 C42 161.9(6) . .
C44 Ir4 C42 65.8(4) . .
C44' Ir4 O3 125.3(6) . .
C45' Ir4 O3 164.3(5) . .
C43 Ir4 O3 97.7(5) . .
N6 Ir4 O3 82.7(5) 7_566 .
O4 Ir4 O3 78.9(5) . .
C43' Ir4 O3 97.9(5) . .
C44 Ir4 O3 114.2(6) . .
C42 Ir4 O3 117.0(6) . .
C43 Ir4 C45 65.6(4) . .
N6 Ir4 C45 124.8(6) 7_566 .
O4 Ir4 C45 97.0(5) . .
C44 Ir4 C45 38.9(3) . .
C42 Ir4 C45 64.8(4) . .
O3 Ir4 C45 152.1(6) . .
C43 Ir4 C41 65.3(4) . .
N6 Ir4 C41 98.7(6) 7_566 .
O4 Ir4 C41 125.8(6) . .
C44 Ir4 C41 65.0(4) . .
C42 Ir4 C41 38.6(3) . .
O3 Ir4 C41 155.2(6) . .
C45 Ir4 C41 38.3(3) . .
C44' Ir4 C41' 65.3(4) . .
C45' Ir4 C41' 38.0(3) . .
N6 Ir4 C41' 92.5(6) 7_566 .
O4 Ir4 C41' 142.3(6) . .
C43' Ir4 C41' 63.6(4) . .
O3 Ir4 C41' 138.2(6) . .
C1 N1 C4 118.1(17) . .
C1 N1 Ir2 116.6(13) . .
C4 N1 Ir2 125.3(13) . .
C2 N2 C3 120.7(17) . .
C2 N2 Ir3 124.6(15) . .
C3 N2 Ir3 114.6(12) . .
C5 N3 O2 114.3(18) . .
C5 N3 Ir2 121.9(16) . .
O2 N3 Ir2 123.2(12) . .
C6 N4 O4 113.2(17) . .
C6 N4 Ir3 124.4(14) . .
O4 N4 Ir3 120.7(13) . .
C7 N5 C10 113.1(19) . .
C7 N5 Ir1 122.8(12) . .
C10 N5 Ir1 123.1(15) . .
C8 N6 C9 111.1(16) . .
C8 N6 Ir4 127.6(13) . 7_566
C9 N6 Ir4 120.9(12) . 7_566
C5 O1 Ir1 108.1(12) . .
N3 O2 Ir1 112.9(10) . .
C6 O3 Ir4 105.4(11) . .
N4 O4 Ir4 110.5(10) . .
O7 S1 O6 118.0(18) . .
O7 S1 O5 112.9(19) . .
O6 S1 O5 114(2) . .
O7 S1 C51 103.9(18) . .
O6 S1 C51 106.1(16) . .
O5 S1 C51 99(2) . .
N1 C1 C2 125.2(19) . .
N1 C1 C5 116.2(17) . .
C2 C1 C5 118.4(18) . .
N2 C2 C1 117(2) . .
N2 C3 C4 121.0(17) . .
N2 C3 C6 116.5(16) . .
C4 C3 C6 122.5(17) . .
N1 C4 C3 118.1(18) . .
O1 C5 N3 124(2) . .
O1 C5 C1 124.8(17) . .
N3 C5 C1 110.7(19) . .
O3 C6 N4 131.9(18) . .
O3 C6 C3 119.9(15) . .
N4 C6 C3 108.2(18) . .
C8 C7 N5 125.3(19) . .
C7 C8 N6 123.2(19) . .
C10 C9 N6 121.4(19) . .
C9 C10 N5 125(2) . .
C12 C11 C15 107.9(18) . .
C12 C11 C16 125.2(19) . .
C15 C11 C16 127(2) . .
C12 C11 Ir1 70.9(12) . .
C15 C11 Ir1 69.8(10) . .
C16 C11 Ir1 125.2(16) . .
C13 C12 C11 108.7(17) . .
C13 C12 C17 123.5(19) . .
C11 C12 C17 127.5(18) . .
C13 C12 Ir1 70.0(12) . .
C11 C12 Ir1 70.6(12) . .
C17 C12 Ir1 130.3(16) . .
C12 C13 C14 111.4(18) . .
C12 C13 C18 126.8(18) . .
C14 C13 C18 121.8(19) . .
C12 C13 Ir1 71.7(13) . .
C14 C13 Ir1 70.3(12) . .
C18 C13 Ir1 126.7(16) . .
C19 C14 C15 127(2) . .
C19 C14 C13 130(2) . .
C15 C14 C13 102.8(19) . .
C19 C14 Ir1 128.3(18) . .
C15 C14 Ir1 69.6(12) . .
C13 C14 Ir1 68.9(12) . .
C11 C15 C14 109.1(18) . .
C11 C15 C20 125(2) . .
C14 C15 C20 126(2) . .
C11 C15 Ir1 70.1(11) . .
C14 C15 Ir1 70.1(11) . .
C20 C15 Ir1 125.4(15) . .
C25 C21 C26 131(3) . .
C25 C21 C22 102(3) . .
C26 C21 C22 127(2) . .
C25 C21 Ir2 69.5(16) . .
C26 C21 Ir2 129.8(18) . .
C22 C21 Ir2 68.5(14) . .
C23 C22 C21 109(2) . .
C23 C22 C27 126(3) . .
C21 C22 C27 125(3) . .
C23 C22 Ir2 72.1(14) . .
C21 C22 Ir2 69.2(12) . .
C27 C22 Ir2 127.0(19) . .
C22 C23 C24 109(2) . .
C22 C23 C28 125(3) . .
C24 C23 C28 126(3) . .
C22 C23 Ir2 71.5(14) . .
C24 C23 Ir2 68.6(14) . .
C28 C23 Ir2 129.4(18) . .
C23 C24 C25 110(3) . .
C23 C24 C29 122(3) . .
C25 C24 C29 126(3) . .
C23 C24 Ir2 74.1(16) . .
C25 C24 Ir2 71.5(16) . .
C29 C24 Ir2 132.7(19) . .
C21 C25 C24 109(3) . .
C21 C25 C30 121(3) . .
C24 C25 C30 130(3) . .
C21 C25 Ir2 72.5(16) . .
C24 C25 Ir2 69.0(15) . .
C30 C25 Ir2 128(2) . .
C32 C31 C35 110.7(17) . .
C32 C31 C36 128(2) . .
C35 C31 C36 120(2) . .
C32 C31 Ir3 74.0(12) . .
C35 C31 Ir3 72.0(11) . .
C36 C31 Ir3 128.5(15) . .
C31 C32 C37 129(2) . .
C31 C32 C33 108.4(18) . .
C37 C32 C33 122.0(19) . .
C31 C32 Ir3 68.7(11) . .
C37 C32 Ir3 125.0(16) . .
C33 C32 Ir3 66.9(10) . .
C34 C33 C32 105.3(17) . .
C34 C33 C38 122(2) . .
C32 C33 C38 132(2) . .
C34 C33 Ir3 72.2(11) . .
C32 C33 Ir3 72.7(11) . .
C38 C33 Ir3 127.1(16) . .
C35 C34 C33 110(2) . .
C35 C34 C39 125(2) . .
C33 C34 C39 125(2) . .
C35 C34 Ir3 71.3(13) . .
C33 C34 Ir3 67.8(12) . .
C39 C34 Ir3 125.4(17) . .
C34 C35 C31 105(2) . .
C34 C35 C40 126(2) . .
C31 C35 C40 129(2) . .
C34 C35 Ir3 70.1(13) . .
C31 C35 Ir3 67.5(12) . .
C40 C35 Ir3 130.9(16) . .
C42 C41 C45 108.0 . .
C42 C41 C46 126.0 . .
C45 C41 C46 126.0 . .
C42 C41 Ir4 68.9(5) . .
C45 C41 Ir4 70.3(5) . .
C46 C41 Ir4 126.3(4) . .
C41 C42 C43 108.0 . .
C41 C42 C47 126.0 . .
C43 C42 C47 126.0 . .
C41 C42 Ir4 72.5(5) . .
C43 C42 Ir4 68.6(5) . .
C47 C42 Ir4 124.5(5) . .
C42 C43 C44 108.0 . .
C42 C43 C48 126.0 . .
C44 C43 C48 126.0 . .
C42 C43 Ir4 72.0(5) . .
C44 C43 Ir4 71.0(5) . .
C48 C43 Ir4 122.7(5) . .
C45 C44 C43 108.0 . .
C45 C44 C49 126.0 . .
C43 C44 C49 126.0 . .
C45 C44 Ir4 72.7(5) . .
C43 C44 Ir4 69.4(5) . .
C49 C44 Ir4 123.6(5) . .
C44 C45 C41 108.0 . .
C44 C45 C50 126.0 . .
C41 C45 C50 126.0 . .
C44 C45 Ir4 68.4(5) . .
C41 C45 Ir4 71.4(5) . .
C50 C45 Ir4 125.8(4) . .
C42' C41' C45' 108.0 . .
C42' C41' C46' 126.0 . .
C45' C41' C46' 126.0 . .
C42' C41' Ir4 72.1(5) . .
C45' C41' Ir4 64.6(5) . .
C46' C41' Ir4 128.8(4) . .
C41' C42' C43' 108.0 . .
C41' C42' C47' 126.0 . .
C43' C42' C47' 126.0 . .
C41' C42' Ir4 71.2(5) . .
C43' C42' Ir4 65.0(4) . .
C47' C42' Ir4 129.3(4) . .
C44' C43' C42' 108.0 . .
C44' C43' C48' 126.0 . .
C42' C43' C48' 126.0 . .
C44' C43' Ir4 65.3(5) . .
C42' C43' Ir4 77.2(5) . .
C48' C43' Ir4 123.0(5) . .
C43' C44' C45' 108.0 . .
C43' C44' C49' 126.0 . .
C45' C44' C49' 126.0 . .
C43' C44' Ir4 74.3(5) . .
C45' C44' Ir4 73.3(5) . .
C49' C44' Ir4 118.4(5) . .
C41' C45' C44' 108.0 . .
C41' C45' C50' 126.0 . .
C44' C45' C50' 126.0 . .
C41' C45' Ir4 77.4(5) . .
C44' C45' Ir4 65.9(5) . .
C50' C45' Ir4 122.1(5) . .
F1 C51 F3 103(2) . .
F1 C51 F2 102(2) . .
F3 C51 F2 108(2) . .
F1 C51 S1 111(2) . .
F3 C51 S1 118(3) . .
F2 C51 S1 113(2) . .

loop_
_geom_bond_atom_site_label_1
_geom_bond_atom_site_label_2
_geom_bond_distance
_geom_bond_site_symmetry_2
Ir1 O2 2.026(13) .
Ir1 O1 2.106(13) .
Ir1 C13 2.13(2) .
Ir1 N5 2.136(19) .
Ir1 C15 2.147(17) .
Ir1 C11 2.15(2) .
Ir1 C14 2.15(2) .
Ir1 C12 2.15(2) .
Ir2 N3 2.031(18) .
Ir2 C24 2.09(3) .
Ir2 C25 2.12(3) .
Ir2 C22 2.15(2) .
Ir2 N1 2.157(16) .
Ir2 C23 2.16(2) .
Ir2 C21 2.16(3) .
Ir2 Cl1 2.386(6) .
Ir3 N4 2.040(18) .
Ir3 C33 2.103(19) .
Ir3 C31 2.116(18) .
Ir3 N2 2.131(15) .
Ir3 C34 2.16(2) .
Ir3 C35 2.18(2) .
Ir3 C32 2.18(2) .
Ir3 Cl2 2.403(6) .
Ir4 C44' 1.963(12) .
Ir4 C45' 2.059(12) .
Ir4 C43 2.072(14) .
Ir4 N6 2.073(15) 7_566
Ir4 O4 2.074(14) .
Ir4 C43' 2.080(14) .
Ir4 C44 2.092(14) .
Ir4 C42 2.116(13) .
Ir4 O3 2.134(13) .
Ir4 C45 2.149(13) .
Ir4 C41 2.162(13) .
Ir4 C41' 2.226(14) .
N1 C1 1.27(2) .
N1 C4 1.37(3) .
N2 C2 1.32(3) .
N2 C3 1.32(2) .
N3 C5 1.33(2) .
N3 O2 1.41(2) .
N4 C6 1.27(2) .
N4 O4 1.40(2) .
N5 C7 1.33(2) .
N5 C10 1.39(2) .
N6 C8 1.41(2) .
N6 C9 1.44(3) .
N6 Ir4 2.073(15) 7_566
O1 C5 1.33(3) .
O3 C6 1.24(2) .
O5 S1 1.440(17) .
O6 S1 1.39(2) .
O7 S1 1.38(2) .
S1 C51 1.72(3) .
F1 C51 1.347(19) .
F2 C51 1.358(19) .
F3 C51 1.351(19) .
C1 C2 1.39(3) .
C1 C5 1.49(3) .
C3 C4 1.39(3) .
C3 C6 1.52(3) .
C7 C8 1.27(3) .
C9 C10 1.26(3) .
C11 C12 1.42(3) .
C11 C15 1.47(3) .
C11 C16 1.50(3) .
C12 C13 1.41(3) .
C12 C17 1.49(3) .
C13 C14 1.49(3) .
C13 C18 1.50(3) .
C14 C19 1.42(3) .
C14 C15 1.48(3) .
C15 C20 1.49(3) .
C21 C25 1.39(4) .
C21 C26 1.46(4) .
C21 C22 1.55(4) .
C22 C23 1.34(4) .
C22 C27 1.63(3) .
C23 C24 1.36(4) .
C23 C28 1.50(4) .
C24 C25 1.42(4) .
C24 C29 1.51(4) .
C25 C30 1.50(4) .
C31 C32 1.37(3) .
C31 C35 1.49(3) .
C31 C36 1.49(3) .
C32 C37 1.46(3) .
C32 C33 1.48(3) .
C33 C34 1.46(3) .
C33 C38 1.49(3) .
C34 C35 1.43(3) .
C34 C39 1.51(3) .
C35 C40 1.50(3) .
C41 C42 1.413(8) .
C41 C45 1.413(8) .
C41 C46 1.502(9) .
C42 C43 1.413(8) .
C42 C47 1.502(9) .
C43 C44 1.413(8) .
C43 C48 1.502(9) .
C44 C45 1.413(8) .
C44 C49 1.502(9) .
C45 C50 1.502(9) .
C41' C42' 1.404(8) .
C41' C45' 1.404(8) .
C41' C46' 1.492(9) .
C42' C43' 1.404(8) .
C42' C47' 1.492(8) .
C43' C44' 1.404(8) .
C43' C48' 1.492(9) .
C44' C45' 1.404(8) .
C44' C49' 1.492(9) .
C45' C50' 1.492(9) .
C53 O11 1.44(5) .

loop_
_platon_squeeze_void_nr
_platon_squeeze_void_average_x
_platon_squeeze_void_average_y
_platon_squeeze_void_average_z
_platon_squeeze_void_volume
_platon_squeeze_void_count_electrons
1 0.000 -0.019 0.250 547.2 140.1
2 0.000 0.019 0.750 547.3 138.2
3 0.518 0.029 0.530 15.1 3.8
4 0.482 0.030 0.970 14.2 5.0
5 0.500 0.481 0.250 547.2 140.1
6 0.500 0.518 0.750 547.2 138.3
7 0.018 0.470 0.030 14.8 3.4
8 0.982 0.470 0.470 13.9 4.8
9 0.019 0.532 0.532 14.0 3.4
10 -0.019 0.532 0.968 13.2 4.6
11 0.519 0.968 0.032 13.8 2.9
12 0.481 0.968 0.468 12.8 4.4
